data_7063242
loop_
_publ_author_name
'Struhatska, Mariia B.'
'Kariaka, Nataliia S.'
'Dyakonenko, Viktoriya V.'
'Shishkina, Svitlana V.'
'Smola, Sergii S.'
'Rusakova, Nataliia V.'
'Gawryszewska, Paula'
'Malta, Oscar L.'
'Carneiro Neto, Albano N.'
'Trush, Viktor O.'
'Amirkhanov, Volodymyr M.'

_publ_section_title
;
 The influence of different cations on the structure and spectral
 properties of Ln3+ tetrakis-complexes with the CAPh-type ligand
 dimethyl-N-trichloroacetylamidophosphate
;
_journal_issue 26
_journal_name_full 'New Journal of Chemistry'
_journal_page_first 11886
_journal_page_last 11898
_journal_paper_doi 10.1039/D4NJ01700E
_journal_volume 48
_journal_year 2024
_chemical_formula_moiety 'C16 H24 Cl12 Gd N4 O16 P4, C24 H20 P'
_chemical_formula_sum 'C40 H44 Cl12 Gd N4 O16 P5'
_chemical_formula_weight 1574.29
_space_group_crystal_system monoclinic
_space_group_IT_number 14
_space_group_name_Hall '-P 2ybc'
_space_group_name_H-M_alt 'P 1 21/c 1'
_atom_sites_solution_hydrogens geom
_atom_sites_solution_primary iterative
_audit_creation_date 2024-05-23
_audit_creation_method
;
Olex2 1.5
(compiled 2024.02.16 svn.r378c4104 for OlexSys, GUI svn.r6928)
;
_audit_update_record
;
2024-05-23 deposited with the CCDC.	2024-06-04 downloaded from the CCDC.
;
_cell_angle_alpha 90
_cell_angle_beta 110.925(3)
_cell_angle_gamma 90
_cell_formula_units_Z 4
_cell_length_a 19.8828(8)
_cell_length_b 19.1092(8)
_cell_length_c 17.3678(6)
_cell_measurement_reflns_used 6685
_cell_measurement_temperature 173.15
_cell_measurement_theta_max 20.51
_cell_measurement_theta_min 2.19
_cell_volume 6163.6(4)
_computing_molecular_graphics 'Olex2 1.5 (Dolomanov et al., 2009)'
_computing_publication_material 'Olex2 1.5 (Dolomanov et al., 2009)'
_computing_structure_refinement 'SHELXL 2019/3 (Sheldrick, 2015)'
_computing_structure_solution 'olex2.solve 1.5 (Bourhis et al., 2015)'
_diffrn_ambient_temperature 173.15
_diffrn_measured_fraction_theta_full 1.000
_diffrn_measured_fraction_theta_max 1.000
_diffrn_measurement_device_type 'Bruker APEX-II CCD'
_diffrn_measurement_method '\f and \w scans'
_diffrn_radiation_type MoK\a
_diffrn_radiation_wavelength 0.71073
_diffrn_reflns_av_R_equivalents 0.1215
_diffrn_reflns_av_unetI/netI 0.0666
_diffrn_reflns_Laue_measured_fraction_full 1.000
_diffrn_reflns_Laue_measured_fraction_max 1.000
_diffrn_reflns_limit_h_max 23
_diffrn_reflns_limit_h_min -23
_diffrn_reflns_limit_k_max 22
_diffrn_reflns_limit_k_min -22
_diffrn_reflns_limit_l_max 20
_diffrn_reflns_limit_l_min -20
_diffrn_reflns_number 83638
_diffrn_reflns_point_group_measured_fraction_full 1.000
_diffrn_reflns_point_group_measured_fraction_max 1.000
_diffrn_reflns_theta_full 24.999
_diffrn_reflns_theta_max 24.999
_diffrn_reflns_theta_min 1.529
_exptl_absorpt_coefficient_mu 1.789
_exptl_absorpt_correction_T_max 0.7461
_exptl_absorpt_correction_T_min 0.5382
_exptl_absorpt_correction_type multi-scan
_exptl_absorpt_process_details
;
SADABS-2014/5 (Bruker,2014/5) was used for absorption correction.
wR2(int) was 0.1029 before and 0.0713 after correction.
The Ratio of minimum to maximum transmission is 0.7214.
The \l/2 correction factor is 0.00150.
;
_exptl_crystal_colour colourless
_exptl_crystal_colour_primary colourless
_exptl_crystal_density_diffrn 1.697
_exptl_crystal_description block
_exptl_crystal_F_000 3132
_exptl_crystal_size_max 0.4
_exptl_crystal_size_mid 0.3
_exptl_crystal_size_min 0.2
_refine_diff_density_max 2.407
_refine_diff_density_min -1.385
_refine_diff_density_rms 0.136
_refine_ls_extinction_method none
_refine_ls_goodness_of_fit_ref 1.102
_refine_ls_hydrogen_treatment constr
_refine_ls_matrix_type full
_refine_ls_number_parameters 711
_refine_ls_number_reflns 10860
_refine_ls_number_restraints 0
_refine_ls_restrained_S_all 1.102
_refine_ls_R_factor_all 0.0926
_refine_ls_R_factor_gt 0.0612
_refine_ls_shift/su_max 0.001
_refine_ls_shift/su_mean 0.000
_refine_ls_structure_factor_coef Fsqd
_refine_ls_weighting_details 'w=1/[\s^2^(Fo^2^)+(0.0357P)^2^+41.9469P] where P=(Fo^2^+2Fc^2^)/3'
_refine_ls_weighting_scheme calc
_refine_ls_wR_factor_gt 0.1261
_refine_ls_wR_factor_ref 0.1438
_reflns_Friedel_coverage 0.000
_reflns_number_gt 7955
_reflns_number_total 10860
_reflns_threshold_expression 'I > 2\s(I)'
_cod_data_source_file d4nj01700e2.cif
_cod_data_source_block k366
_cod_depositor_comments 'Adding full bibliography for 7063240--7063242.cif.'
_cod_database_code 7063242
_shelx_shelxl_version_number 2019/3
_shelx_space_group_comment
;
The symmetry employed for this shelxl refinement is uniquely defined
by the following loop, which should always be used as a source of
symmetry information in preference to the above space-group names.
They are only intended as comments.
;
_shelx_estimated_absorpt_t_max 0.716
_shelx_estimated_absorpt_t_min 0.535
_olex2_refinement_description
;
1. Fixed Uiso
 At 1.2 times of:
  All C(H) groups
 At 1.5 times of:
  All C(H,H,H) groups
2.a Aromatic/amide H refined with riding coordinates:
 C18(H18), C19(H19), C20(H20), C21(H21), C22(H22), C24(H24), C25(H25),
 C26(H26), C27(H27), C28(H28), C30(H30), C31(H31), C32(H32), C33(H33), C34(H34),
  C36(H36), C37(H37), C38(H38), C39(H39), C40(H40)
2.b Idealised Me refined as rotating group:
 C1(H1A,H1B,H1C), C2(H2A,H2B,H2C), C5(H5A,H5B,H5C), C6(H6A,H6B,H6C), C9(H9A,
 H9B,H9C), C10(H10A,H10B,H10C), C13(H13A,H13B,H13C), C14(H14A,H14B,H14C)
;
_olex2_submission_special_instructions 'No special instructions were received'

loop_
_space_group_symop_operation_xyz
'x, y, z'
'-x, y+1/2, -z+1/2'
'-x, -y, -z'
'x, -y-1/2, z-1/2'

loop_
_atom_site_label
_atom_site_type_symbol
_atom_site_fract_x
_atom_site_fract_y
_atom_site_fract_z
_atom_site_U_iso_or_equiv
_atom_site_adp_type
_atom_site_occupancy
_atom_site_site_symmetry_order
_atom_site_calc_flag
_atom_site_refinement_flags_posn
_atom_site_refinement_flags_adp
_atom_site_refinement_flags_occupancy
_atom_site_disorder_assembly
_atom_site_disorder_group
Gd1 Gd 0.30918(2) 0.02454(2) 0.74095(2) 0.02517(11) Uani 1 1 d . . . . .
Cl1 Cl 0.09146(15) -0.13240(17) 0.57358(16) 0.0770(9) Uani 1 1 d . . . . .
Cl2 Cl 0.03414(15) -0.01815(17) 0.6315(3) 0.1153(15) Uani 1 1 d . . . . .
Cl3 Cl 0.03630(16) -0.1557(2) 0.70080(18) 0.1039(13) Uani 1 1 d . . . . .
Cl4 Cl 0.12443(12) 0.05938(12) 0.88590(16) 0.0554(6) Uani 1 1 d . . . . .
Cl5 Cl 0.12519(17) 0.20991(14) 0.8833(2) 0.0777(9) Uani 1 1 d . . . . .
Cl6 Cl 0.25093(15) 0.13519(18) 0.98356(16) 0.0755(9) Uani 1 1 d . . . . .
Cl7 Cl 0.51581(15) -0.13597(14) 0.7619(2) 0.0930(11) Uani 1 1 d . . . . .
Cl8 Cl 0.63106(11) -0.04091(12) 0.83013(15) 0.0527(6) Uani 1 1 d . . . . .
Cl9 Cl 0.52988(19) -0.0153(2) 0.66856(16) 0.1012(13) Uani 1 1 d . . . . .
Cl10 Cl 0.45970(13) 0.18300(13) 0.62188(15) 0.0604(7) Uani 1 1 d . . . . .
Cl11 Cl 0.32119(15) 0.19033(12) 0.49224(16) 0.0649(7) Uani 1 1 d . . . . .
Cl12 Cl 0.43253(17) 0.10387(13) 0.47323(17) 0.0715(8) Uani 1 1 d . . . . .
P1 P 0.26552(11) -0.11205(11) 0.85274(12) 0.0322(5) Uani 1 1 d . . . . .
P2 P 0.19353(12) 0.16959(12) 0.67125(14) 0.0415(5) Uani 1 1 d . . . . .
P3 P 0.46892(10) 0.10931(11) 0.86671(12) 0.0309(5) Uani 1 1 d . . . . .
P4 P 0.30082(12) -0.04741(11) 0.54992(12) 0.0338(5) Uani 1 1 d . . . . .
P5 P 0.15761(11) 0.61237(10) 0.68051(13) 0.0322(5) Uani 1 1 d . . . . .
O1 O 0.3153(3) -0.0591(3) 0.8402(3) 0.0307(12) Uani 1 1 d . . . . .
O2 O 0.2549(3) -0.1015(3) 0.9371(3) 0.0496(16) Uani 1 1 d . . . . .
O3 O 0.2983(3) -0.1876(3) 0.8571(4) 0.0559(17) Uani 1 1 d . . . . .
O4 O 0.1890(3) -0.0282(3) 0.7005(3) 0.0374(13) Uani 1 1 d . . . . .
O5 O 0.2325(3) 0.1080(3) 0.6553(3) 0.0310(12) Uani 1 1 d . . . . .
O6 O 0.1144(4) 0.1767(4) 0.6037(4) 0.0662(19) Uani 1 1 d . . . . .
O7 O 0.2283(4) 0.2389(3) 0.6582(4) 0.0626(18) Uani 1 1 d . . . . .
O8 O 0.2494(3) 0.0796(3) 0.8248(3) 0.0375(13) Uani 1 1 d . . . . .
O9 O 0.3898(3) 0.1080(3) 0.8252(3) 0.0322(12) Uani 1 1 d . . . . .
O10 O 0.4910(3) 0.0971(3) 0.9618(3) 0.0456(15) Uani 1 1 d . . . . .
O11 O 0.5027(3) 0.1827(3) 0.8619(4) 0.0460(15) Uani 1 1 d . . . . .
O12 O 0.4279(3) -0.0267(3) 0.7822(3) 0.0322(11) Uani 1 1 d . . . . .
O13 O 0.2969(3) -0.0540(3) 0.6335(3) 0.0348(12) Uani 1 1 d . . . . .
O14 O 0.2263(3) -0.0588(3) 0.4799(3) 0.0452(14) Uani 1 1 d . . . . .
O15 O 0.3449(3) -0.1104(3) 0.5356(3) 0.0504(16) Uani 1 1 d . . . . .
O16 O 0.3704(3) 0.0794(2) 0.6547(3) 0.0278(11) Uani 1 1 d . . . . .
N1 N 0.1845(3) -0.1193(4) 0.7871(4) 0.0401(17) Uani 1 1 d . . . . .
N2 N 0.1779(4) 0.1731(4) 0.7559(4) 0.0429(17) Uani 1 1 d . . . . .
N3 N 0.5178(3) 0.0572(3) 0.8344(4) 0.0347(15) Uani 1 1 d . . . . .
N4 N 0.3333(4) 0.0241(3) 0.5276(4) 0.0357(15) Uani 1 1 d . . . . .
C1 C 0.3110(7) -0.0801(10) 1.0075(7) 0.127(7) Uani 1 1 d . . . . .
H1A H 0.334356 -0.038850 0.994658 0.190 Uiso 1 1 calc R U . . .
H1B H 0.346270 -0.118059 1.026599 0.190 Uiso 1 1 calc R U . . .
H1C H 0.292042 -0.068417 1.050739 0.190 Uiso 1 1 calc R U . . .
C2 C 0.3744(6) -0.1969(6) 0.8818(9) 0.101(5) Uani 1 1 d . . . . .
H2A H 0.393188 -0.166351 0.848904 0.151 Uiso 1 1 calc R U . . .
H2B H 0.384866 -0.245810 0.873213 0.151 Uiso 1 1 calc R U . . .
H2C H 0.397316 -0.185048 0.940301 0.151 Uiso 1 1 calc R U . . .
C3 C 0.1605(4) -0.0774(4) 0.7237(5) 0.0342(18) Uani 1 1 d . . . . .
C4 C 0.0826(4) -0.0943(5) 0.6626(5) 0.041(2) Uani 1 1 d . . . . .
C5 C 0.1017(6) 0.1616(7) 0.5220(7) 0.082(4) Uani 1 1 d . . . . .
H5A H 0.064433 0.193135 0.486798 0.123 Uiso 1 1 calc R U . . .
H5B H 0.085419 0.113067 0.510408 0.123 Uiso 1 1 calc R U . . .
H5C H 0.146169 0.168085 0.510628 0.123 Uiso 1 1 calc R U . . .
C6 C 0.3048(5) 0.2475(5) 0.6951(7) 0.066(3) Uani 1 1 d . . . . .
H6A H 0.318743 0.292303 0.677679 0.099 Uiso 1 1 calc R U . . .
H6B H 0.328888 0.209223 0.677689 0.099 Uiso 1 1 calc R U . . .
H6C H 0.319149 0.246953 0.755308 0.099 Uiso 1 1 calc R U . . .
C7 C 0.2064(4) 0.1278(4) 0.8157(5) 0.0337(18) Uani 1 1 d . . . . .
C8 C 0.1785(5) 0.1344(5) 0.8893(5) 0.046(2) Uani 1 1 d . . . . .
C9 C 0.4400(6) 0.0810(7) 1.0002(6) 0.073(3) Uani 1 1 d . . . . .
H9A H 0.391640 0.094498 0.963466 0.110 Uiso 1 1 calc R U . . .
H9B H 0.452451 0.106856 1.052183 0.110 Uiso 1 1 calc R U . . .
H9C H 0.441077 0.030659 1.011286 0.110 Uiso 1 1 calc R U . . .
C10 C 0.4792(5) 0.2430(4) 0.8955(6) 0.053(2) Uani 1 1 d . . . . .
H10A H 0.428263 0.252105 0.863653 0.080 Uiso 1 1 calc R U . . .
H10B H 0.507959 0.283764 0.892399 0.080 Uiso 1 1 calc R U . . .
H10C H 0.485266 0.233966 0.953117 0.080 Uiso 1 1 calc R U . . .
C11 C 0.4897(4) -0.0011(4) 0.7988(4) 0.0323(18) Uani 1 1 d . . . . .
C12 C 0.5393(4) -0.0471(5) 0.7675(5) 0.043(2) Uani 1 1 d . . . . .
C13 C 0.1690(5) -0.0098(6) 0.4743(6) 0.068(3) Uani 1 1 d . . . . .
H13A H 0.123499 -0.027125 0.434266 0.102 Uiso 1 1 calc R U . . .
H13B H 0.180232 0.035903 0.456423 0.102 Uiso 1 1 calc R U . . .
H13C H 0.164404 -0.005209 0.528423 0.102 Uiso 1 1 calc R U . . .
C14 C 0.3591(6) -0.1180(6) 0.4600(6) 0.076(3) Uani 1 1 d . . . . .
H14A H 0.315965 -0.135867 0.416522 0.114 Uiso 1 1 calc R U . . .
H14B H 0.399006 -0.150825 0.468773 0.114 Uiso 1 1 calc R U . . .
H14C H 0.372013 -0.072360 0.443453 0.114 Uiso 1 1 calc R U . . .
C15 C 0.3637(4) 0.0721(4) 0.5815(5) 0.0307(17) Uani 1 1 d . . . . .
C16 C 0.3942(5) 0.1349(4) 0.5453(5) 0.044(2) Uani 1 1 d . . . . .
C17 C 0.2362(4) 0.6599(4) 0.6847(5) 0.0380(19) Uani 1 1 d . . . . .
C18 C 0.2279(5) 0.7275(5) 0.6551(7) 0.064(3) Uani 1 1 d . . . . .
H18 H 0.181435 0.748327 0.635515 0.077 Uiso 1 1 calc R U . . .
C19 C 0.2876(7) 0.7654(6) 0.6537(8) 0.082(4) Uani 1 1 d . . . . .
H19 H 0.282542 0.812085 0.633588 0.098 Uiso 1 1 calc R U . . .
C20 C 0.3541(7) 0.7332(7) 0.6823(8) 0.088(4) Uani 1 1 d . . . . .
H20 H 0.394934 0.758361 0.681133 0.106 Uiso 1 1 calc R U . . .
C21 C 0.3629(5) 0.6675(6) 0.7117(7) 0.072(3) Uani 1 1 d . . . . .
H21 H 0.409513 0.646977 0.730756 0.086 Uiso 1 1 calc R U . . .
C22 C 0.3042(4) 0.6295(5) 0.7144(5) 0.047(2) Uani 1 1 d . . . . .
H22 H 0.310479 0.583375 0.736224 0.056 Uiso 1 1 calc R U . . .
C23 C 0.0955(4) 0.6209(4) 0.5763(5) 0.0354(18) Uani 1 1 d . . . . .
C24 C 0.0253(4) 0.6445(5) 0.5583(5) 0.044(2) Uani 1 1 d . . . . .
H24 H 0.008278 0.655816 0.601368 0.052 Uiso 1 1 calc R U . . .
C25 C -0.0195(5) 0.6512(6) 0.4764(6) 0.060(3) Uani 1 1 d . . . . .
H25 H -0.067280 0.667723 0.463682 0.072 Uiso 1 1 calc R U . . .
C26 C 0.0039(5) 0.6346(5) 0.4144(6) 0.054(2) Uani 1 1 d . . . . .
H26 H -0.028107 0.638578 0.358839 0.064 Uiso 1 1 calc R U . . .
C27 C 0.0733(5) 0.6120(5) 0.4309(5) 0.048(2) Uani 1 1 d . . . . .
H27 H 0.089578 0.600832 0.387138 0.057 Uiso 1 1 calc R U . . .
C28 C 0.1189(5) 0.6059(5) 0.5115(5) 0.044(2) Uani 1 1 d . . . . .
H28 H 0.167217 0.591157 0.523173 0.053 Uiso 1 1 calc R U . . .
C29 C 0.1798(4) 0.5222(4) 0.7078(4) 0.0311(17) Uani 1 1 d . . . . .
C30 C 0.2112(5) 0.5071(5) 0.7897(5) 0.051(2) Uani 1 1 d . . . . .
H30 H 0.219067 0.543657 0.829035 0.062 Uiso 1 1 calc R U . . .
C31 C 0.2317(6) 0.4396(5) 0.8163(5) 0.063(3) Uani 1 1 d . . . . .
H31 H 0.253963 0.429634 0.873443 0.076 Uiso 1 1 calc R U . . .
C32 C 0.2194(5) 0.3869(5) 0.7585(5) 0.050(2) Uani 1 1 d . . . . .
H32 H 0.231087 0.339948 0.776159 0.061 Uiso 1 1 calc R U . . .
C33 C 0.1903(5) 0.4018(4) 0.6756(6) 0.044(2) Uani 1 1 d . . . . .
H33 H 0.184484 0.365519 0.636263 0.053 Uiso 1 1 calc R U . . .
C34 C 0.1696(4) 0.4695(4) 0.6493(5) 0.0394(19) Uani 1 1 d . . . . .
H34 H 0.148591 0.479857 0.592189 0.047 Uiso 1 1 calc R U . . .
C35 C 0.1213(4) 0.6473(4) 0.7535(5) 0.0387(19) Uani 1 1 d . . . . .
C36 C 0.1553(5) 0.7012(4) 0.8053(5) 0.045(2) Uani 1 1 d . . . . .
H36 H 0.197271 0.721841 0.801056 0.055 Uiso 1 1 calc R U . . .
C37 C 0.1284(6) 0.7254(5) 0.8636(6) 0.063(3) Uani 1 1 d . . . . .
H37 H 0.153102 0.760995 0.901214 0.076 Uiso 1 1 calc R U . . .
C38 C 0.0655(6) 0.6976(5) 0.8669(6) 0.059(3) Uani 1 1 d . . . . .
H38 H 0.045851 0.715588 0.905319 0.070 Uiso 1 1 calc R U . . .
C39 C 0.0309(5) 0.6436(5) 0.8145(6) 0.056(3) Uani 1 1 d . . . . .
H39 H -0.012535 0.624660 0.816833 0.067 Uiso 1 1 calc R U . . .
C40 C 0.0594(5) 0.6175(5) 0.7591(5) 0.045(2) Uani 1 1 d . . . . .
H40 H 0.036874 0.579244 0.724662 0.054 Uiso 1 1 calc R U . . .

loop_
_atom_site_aniso_label
_atom_site_aniso_U_11
_atom_site_aniso_U_22
_atom_site_aniso_U_33
_atom_site_aniso_U_23
_atom_site_aniso_U_13
_atom_site_aniso_U_12
Gd1 0.02323(19) 0.03083(19) 0.02338(18) -0.00047(16) 0.01069(14) -0.00029(17)
Cl1 0.0578(17) 0.110(2) 0.0548(16) -0.0327(15) 0.0092(13) -0.0098(16)
Cl2 0.0382(16) 0.0675(19) 0.196(4) -0.018(2) -0.0128(19) 0.0177(15)
Cl3 0.0540(17) 0.180(4) 0.0620(18) 0.028(2) 0.0022(14) -0.058(2)
Cl4 0.0471(14) 0.0512(13) 0.0826(17) 0.0005(12) 0.0412(13) -0.0050(11)
Cl5 0.102(2) 0.0522(15) 0.118(2) -0.0063(15) 0.087(2) 0.0128(15)
Cl6 0.0647(17) 0.122(2) 0.0480(15) -0.0307(15) 0.0298(13) -0.0177(17)
Cl7 0.0552(17) 0.0548(16) 0.182(3) -0.0544(19) 0.058(2) -0.0108(13)
Cl8 0.0272(11) 0.0601(15) 0.0712(15) -0.0120(12) 0.0182(11) 0.0053(10)
Cl9 0.107(2) 0.168(3) 0.0426(15) 0.0132(18) 0.0440(16) 0.073(2)
Cl10 0.0568(15) 0.0681(16) 0.0595(15) -0.0085(12) 0.0247(12) -0.0308(13)
Cl11 0.0797(19) 0.0434(13) 0.0647(16) 0.0151(11) 0.0172(14) 0.0038(13)
Cl12 0.111(2) 0.0586(15) 0.0820(19) -0.0099(13) 0.0795(18) -0.0184(15)
P1 0.0300(11) 0.0374(11) 0.0276(11) 0.0026(9) 0.0084(9) -0.0075(9)
P2 0.0387(13) 0.0419(13) 0.0486(13) 0.0082(10) 0.0214(11) 0.0108(10)
P3 0.0246(10) 0.0408(11) 0.0293(11) -0.0086(9) 0.0120(9) -0.0024(9)
P4 0.0408(12) 0.0366(11) 0.0255(10) -0.0035(8) 0.0138(9) -0.0046(9)
P5 0.0280(11) 0.0300(10) 0.0418(12) -0.0009(9) 0.0165(9) -0.0005(9)
O1 0.027(3) 0.040(3) 0.024(3) 0.003(2) 0.008(2) 0.005(2)
O2 0.039(3) 0.079(4) 0.028(3) 0.000(3) 0.009(3) -0.022(3)
O3 0.053(4) 0.041(4) 0.063(4) 0.002(3) 0.008(3) -0.009(3)
O4 0.025(3) 0.051(3) 0.031(3) 0.013(3) 0.004(2) -0.005(3)
O5 0.032(3) 0.033(3) 0.030(3) 0.000(2) 0.012(2) 0.000(2)
O6 0.050(4) 0.085(5) 0.062(5) 0.011(4) 0.017(4) 0.027(4)
O7 0.067(5) 0.041(4) 0.091(5) 0.006(3) 0.043(4) 0.007(3)
O8 0.033(3) 0.049(3) 0.038(3) -0.005(3) 0.021(3) 0.008(3)
O9 0.030(3) 0.038(3) 0.031(3) -0.010(2) 0.014(2) 0.003(2)
O10 0.036(3) 0.071(4) 0.026(3) -0.006(3) 0.007(2) -0.001(3)
O11 0.046(4) 0.042(3) 0.061(4) -0.016(3) 0.033(3) -0.005(3)
O12 0.026(3) 0.030(3) 0.043(3) 0.002(2) 0.016(2) 0.002(2)
O13 0.042(3) 0.031(3) 0.032(3) -0.003(2) 0.013(3) -0.011(2)
O14 0.043(4) 0.057(4) 0.035(3) -0.008(3) 0.012(3) -0.011(3)
O15 0.066(4) 0.047(4) 0.042(3) -0.006(3) 0.025(3) 0.008(3)
O16 0.027(3) 0.031(3) 0.029(3) 0.000(2) 0.016(2) -0.003(2)
N1 0.033(4) 0.049(4) 0.033(4) 0.003(3) 0.005(3) -0.012(3)
N2 0.041(4) 0.045(4) 0.051(4) 0.001(4) 0.027(4) 0.011(3)
N3 0.026(3) 0.046(4) 0.037(4) -0.013(3) 0.017(3) 0.003(3)
N4 0.048(4) 0.036(4) 0.025(3) -0.005(3) 0.016(3) -0.006(3)
C1 0.077(9) 0.27(2) 0.046(7) -0.056(10) 0.040(7) -0.078(11)
C2 0.054(7) 0.056(7) 0.160(13) -0.007(8) -0.002(8) 0.021(6)
C3 0.028(4) 0.051(5) 0.025(4) -0.010(4) 0.012(3) -0.007(4)
C4 0.033(5) 0.061(6) 0.025(4) 0.003(4) 0.005(4) -0.013(4)
C5 0.049(7) 0.102(9) 0.074(8) 0.022(7) -0.003(6) -0.004(6)
C6 0.055(7) 0.048(6) 0.086(8) -0.003(5) 0.013(6) 0.005(5)
C7 0.028(4) 0.039(5) 0.039(5) -0.007(4) 0.018(4) -0.003(4)
C8 0.045(5) 0.052(5) 0.053(5) -0.010(4) 0.032(5) -0.003(4)
C9 0.065(7) 0.117(10) 0.052(6) 0.008(6) 0.038(6) 0.003(7)
C10 0.063(6) 0.039(5) 0.061(6) -0.009(4) 0.026(5) 0.000(5)
C11 0.032(5) 0.039(4) 0.028(4) 0.001(3) 0.013(3) 0.006(4)
C12 0.028(4) 0.054(5) 0.048(5) -0.008(4) 0.017(4) 0.010(4)
C13 0.051(6) 0.100(9) 0.046(6) 0.008(6) 0.009(5) 0.006(6)
C14 0.091(9) 0.090(8) 0.055(7) -0.011(6) 0.035(6) 0.032(7)
C15 0.026(4) 0.040(5) 0.030(4) 0.002(3) 0.016(3) 0.004(3)
C16 0.058(6) 0.041(5) 0.042(5) -0.002(4) 0.031(5) -0.004(4)
C17 0.036(5) 0.041(5) 0.047(5) -0.006(4) 0.026(4) -0.005(4)
C18 0.049(6) 0.051(6) 0.103(9) 0.007(6) 0.039(6) -0.002(5)
C19 0.082(9) 0.057(7) 0.129(11) 0.007(7) 0.067(8) -0.019(6)
C20 0.068(8) 0.086(9) 0.136(12) -0.046(8) 0.066(8) -0.052(7)
C21 0.042(6) 0.072(8) 0.114(10) -0.034(7) 0.043(6) -0.019(6)
C22 0.037(5) 0.048(5) 0.061(6) -0.021(4) 0.024(5) -0.008(4)
C23 0.032(4) 0.039(5) 0.038(5) 0.001(4) 0.015(4) -0.004(4)
C24 0.035(5) 0.060(6) 0.043(5) 0.001(4) 0.022(4) 0.004(4)
C25 0.036(5) 0.089(8) 0.055(6) 0.001(5) 0.017(5) 0.009(5)
C26 0.050(6) 0.066(6) 0.046(6) 0.007(5) 0.019(5) 0.005(5)
C27 0.056(6) 0.052(5) 0.043(5) 0.002(4) 0.027(5) -0.001(5)
C28 0.038(5) 0.055(5) 0.047(5) 0.009(4) 0.025(4) 0.009(4)
C29 0.025(4) 0.034(4) 0.035(4) -0.010(4) 0.012(3) -0.009(3)
C30 0.074(7) 0.039(5) 0.040(5) -0.004(4) 0.019(5) 0.015(5)
C31 0.092(8) 0.065(6) 0.029(5) 0.005(4) 0.015(5) 0.038(6)
C32 0.078(7) 0.038(5) 0.044(5) 0.010(4) 0.032(5) 0.023(5)
C33 0.047(5) 0.029(4) 0.056(6) -0.010(4) 0.018(4) 0.000(4)
C34 0.040(5) 0.042(5) 0.029(4) 0.003(4) 0.003(4) -0.003(4)
C35 0.036(5) 0.037(5) 0.048(5) -0.001(4) 0.021(4) 0.002(4)
C36 0.049(6) 0.036(5) 0.060(6) -0.008(4) 0.030(5) -0.004(4)
C37 0.086(8) 0.045(6) 0.071(7) -0.012(5) 0.042(6) -0.006(5)
C38 0.080(8) 0.047(6) 0.070(7) 0.002(5) 0.053(6) 0.011(5)
C39 0.055(6) 0.060(6) 0.066(6) 0.008(5) 0.039(5) 0.001(5)
C40 0.042(5) 0.047(5) 0.054(6) -0.003(4) 0.027(4) -0.010(4)

loop_
_atom_type_symbol
_atom_type_description
_atom_type_scat_dispersion_real
_atom_type_scat_dispersion_imag
_atom_type_scat_source
C C 0.0033 0.0016 'International Tables Vol C Tables 4.2.6.8 and 6.1.1.4'
H H 0.0000 0.0000 'International Tables Vol C Tables 4.2.6.8 and 6.1.1.4'
Cl Cl 0.1484 0.1585 'International Tables Vol C Tables 4.2.6.8 and 6.1.1.4'
Gd Gd -0.1653 3.9035 'International Tables Vol C Tables 4.2.6.8 and 6.1.1.4'
N N 0.0061 0.0033 'International Tables Vol C Tables 4.2.6.8 and 6.1.1.4'
O O 0.0106 0.0060 'International Tables Vol C Tables 4.2.6.8 and 6.1.1.4'
P P 0.1023 0.0942 'International Tables Vol C Tables 4.2.6.8 and 6.1.1.4'

loop_
_geom_angle_atom_site_label_1
_geom_angle_atom_site_label_2
_geom_angle_atom_site_label_3
_geom_angle
_geom_angle_site_symmetry_1
_geom_angle_site_symmetry_3
_geom_angle_publ_flag
O1 Gd1 O4 73.60(17) . . ?
O1 Gd1 O5 142.37(17) . . ?
O1 Gd1 O8 76.13(18) . . ?
O1 Gd1 O9 99.28(17) . . ?
O1 Gd1 O12 73.37(17) . . ?
O1 Gd1 O13 96.50(17) . . ?
O1 Gd1 O16 146.48(16) . . ?
O4 Gd1 O16 129.78(16) . . ?
O5 Gd1 O4 75.56(17) . . ?
O5 Gd1 O8 74.79(17) . . ?
O5 Gd1 O9 94.43(17) . . ?
O5 Gd1 O12 144.26(17) . . ?
O5 Gd1 O13 94.12(17) . . ?
O5 Gd1 O16 71.10(16) . . ?
O8 Gd1 O4 73.37(18) . . ?
O8 Gd1 O16 129.24(17) . . ?
O9 Gd1 O4 146.17(17) . . ?
O9 Gd1 O8 72.82(17) . . ?
O9 Gd1 O12 73.43(17) . . ?
O9 Gd1 O16 73.58(16) . . ?
O12 Gd1 O4 131.86(17) . . ?
O12 Gd1 O8 129.37(17) . . ?
O12 Gd1 O16 73.22(16) . . ?
O13 Gd1 O4 72.23(18) . . ?
O13 Gd1 O8 145.50(18) . . ?
O13 Gd1 O9 141.44(17) . . ?
O13 Gd1 O12 77.82(18) . . ?
O13 Gd1 O16 73.88(16) . . ?
O1 P1 O2 111.7(3) . . ?
O1 P1 O3 110.2(3) . . ?
O1 P1 N1 120.3(3) . . ?
O2 P1 O3 105.4(4) . . ?
O2 P1 N1 103.8(3) . . ?
O3 P1 N1 104.3(4) . . ?
O5 P2 O6 111.9(3) . . ?
O5 P2 O7 111.1(3) . . ?
O5 P2 N2 119.1(3) . . ?
O6 P2 N2 101.9(4) . . ?
O7 P2 O6 101.2(4) . . ?
O7 P2 N2 109.9(4) . . ?
O9 P3 O10 111.1(3) . . ?
O9 P3 O11 112.9(3) . . ?
O9 P3 N3 119.0(3) . . ?
O10 P3 O11 103.0(3) . . ?
O10 P3 N3 107.2(3) . . ?
O11 P3 N3 102.1(3) . . ?
O13 P4 O14 112.5(3) . . ?
O13 P4 O15 108.6(3) . . ?
O13 P4 N4 118.0(3) . . ?
O14 P4 N4 106.3(3) . . ?
O15 P4 O14 101.5(3) . . ?
O15 P4 N4 108.5(3) . . ?
C17 P5 C23 105.7(4) . . ?
C17 P5 C29 110.3(4) . . ?
C17 P5 C35 110.4(4) . . ?
C23 P5 C29 111.6(4) . . ?
C35 P5 C23 111.9(4) . . ?
C35 P5 C29 107.0(4) . . ?
P1 O1 Gd1 135.8(3) . . ?
C1 O2 P1 121.8(6) . . ?
C2 O3 P1 120.3(6) . . ?
C3 O4 Gd1 137.0(5) . . ?
P2 O5 Gd1 133.3(3) . . ?
C5 O6 P2 120.5(7) . . ?
C6 O7 P2 119.4(6) . . ?
C7 O8 Gd1 135.8(5) . . ?
P3 O9 Gd1 133.0(3) . . ?
C9 O10 P3 123.0(6) . . ?
C10 O11 P3 119.0(5) . . ?
C11 O12 Gd1 133.1(5) . . ?
P4 O13 Gd1 134.3(3) . . ?
C13 O14 P4 117.8(6) . . ?
C14 O15 P4 121.7(6) . . ?
C15 O16 Gd1 132.7(5) . . ?
C3 N1 P1 121.0(6) . . ?
C7 N2 P2 121.8(6) . . ?
C11 N3 P3 118.8(5) . . ?
C15 N4 P4 123.3(5) . . ?
O2 C1 H1A 109.5 . . ?
O2 C1 H1B 109.5 . . ?
O2 C1 H1C 109.5 . . ?
H1A C1 H1B 109.5 . . ?
H1A C1 H1C 109.5 . . ?
H1B C1 H1C 109.5 . . ?
O3 C2 H2A 109.5 . . ?
O3 C2 H2B 109.5 . . ?
O3 C2 H2C 109.5 . . ?
H2A C2 H2B 109.5 . . ?
H2A C2 H2C 109.5 . . ?
H2B C2 H2C 109.5 . . ?
O4 C3 N1 132.0(7) . . ?
O4 C3 C4 113.2(7) . . ?
N1 C3 C4 114.8(7) . . ?
Cl2 C4 Cl1 106.9(4) . . ?
Cl2 C4 Cl3 111.9(5) . . ?
Cl3 C4 Cl1 106.5(5) . . ?
C3 C4 Cl1 107.0(5) . . ?
C3 C4 Cl2 110.2(6) . . ?
C3 C4 Cl3 114.0(5) . . ?
O6 C5 H5A 109.5 . . ?
O6 C5 H5B 109.5 . . ?
O6 C5 H5C 109.5 . . ?
H5A C5 H5B 109.5 . . ?
H5A C5 H5C 109.5 . . ?
H5B C5 H5C 109.5 . . ?
O7 C6 H6A 109.5 . . ?
O7 C6 H6B 109.5 . . ?
O7 C6 H6C 109.5 . . ?
H6A C6 H6B 109.5 . . ?
H6A C6 H6C 109.5 . . ?
H6B C6 H6C 109.5 . . ?
O8 C7 N2 132.7(7) . . ?
O8 C7 C8 112.8(7) . . ?
N2 C7 C8 114.5(7) . . ?
Cl5 C8 Cl4 108.2(4) . . ?
Cl6 C8 Cl4 108.9(5) . . ?
Cl6 C8 Cl5 108.8(5) . . ?
C7 C8 Cl4 107.1(6) . . ?
C7 C8 Cl5 113.2(6) . . ?
C7 C8 Cl6 110.5(6) . . ?
O10 C9 H9A 109.5 . . ?
O10 C9 H9B 109.5 . . ?
O10 C9 H9C 109.5 . . ?
H9A C9 H9B 109.5 . . ?
H9A C9 H9C 109.5 . . ?
H9B C9 H9C 109.5 . . ?
O11 C10 H10A 109.5 . . ?
O11 C10 H10B 109.5 . . ?
O11 C10 H10C 109.5 . . ?
H10A C10 H10B 109.5 . . ?
H10A C10 H10C 109.5 . . ?
H10B C10 H10C 109.5 . . ?
O12 C11 N3 131.4(7) . . ?
O12 C11 C12 113.0(7) . . ?
N3 C11 C12 115.6(7) . . ?
Cl7 C12 Cl8 107.2(5) . . ?
Cl7 C12 Cl9 110.2(5) . . ?
Cl8 C12 Cl9 107.7(5) . . ?
C11 C12 Cl7 112.1(6) . . ?
C11 C12 Cl8 113.1(6) . . ?
C11 C12 Cl9 106.6(6) . . ?
O14 C13 H13A 109.5 . . ?
O14 C13 H13B 109.5 . . ?
O14 C13 H13C 109.5 . . ?
H13A C13 H13B 109.5 . . ?
H13A C13 H13C 109.5 . . ?
H13B C13 H13C 109.5 . . ?
O15 C14 H14A 109.5 . . ?
O15 C14 H14B 109.5 . . ?
O15 C14 H14C 109.5 . . ?
H14A C14 H14B 109.5 . . ?
H14A C14 H14C 109.5 . . ?
H14B C14 H14C 109.5 . . ?
O16 C15 N4 132.2(7) . . ?
O16 C15 C16 114.2(7) . . ?
N4 C15 C16 113.5(6) . . ?
Cl10 C16 Cl11 109.3(5) . . ?
Cl10 C16 Cl12 108.6(5) . . ?
Cl11 C16 Cl12 108.1(5) . . ?
C15 C16 Cl10 112.6(6) . . ?
C15 C16 Cl11 107.7(6) . . ?
C15 C16 Cl12 110.4(5) . . ?
C18 C17 P5 118.3(7) . . ?
C18 C17 C22 120.1(8) . . ?
C22 C17 P5 121.5(7) . . ?
C17 C18 H18 119.9 . . ?
C17 C18 C19 120.1(10) . . ?
C19 C18 H18 119.9 . . ?
C18 C19 H19 120.9 . . ?
C20 C19 C18 118.2(11) . . ?
C20 C19 H19 120.9 . . ?
C19 C20 H20 118.9 . . ?
C21 C20 C19 122.2(10) . . ?
C21 C20 H20 118.9 . . ?
C20 C21 H21 119.9 . . ?
C20 C21 C22 120.3(11) . . ?
C22 C21 H21 119.9 . . ?
C17 C22 H22 120.5 . . ?
C21 C22 C17 119.1(9) . . ?
C21 C22 H22 120.5 . . ?
C24 C23 P5 122.0(6) . . ?
C24 C23 C28 118.8(8) . . ?
C28 C23 P5 119.2(6) . . ?
C23 C24 H24 120.5 . . ?
C25 C24 C23 119.0(8) . . ?
C25 C24 H24 120.5 . . ?
C24 C25 H25 119.4 . . ?
C26 C25 C24 121.1(9) . . ?
C26 C25 H25 119.4 . . ?
C25 C26 H26 119.6 . . ?
C25 C26 C27 120.8(9) . . ?
C27 C26 H26 119.6 . . ?
C26 C27 H27 120.4 . . ?
C28 C27 C26 119.1(8) . . ?
C28 C27 H27 120.4 . . ?
C23 C28 H28 119.5 . . ?
C27 C28 C23 121.1(8) . . ?
C27 C28 H28 119.5 . . ?
C30 C29 P5 117.0(6) . . ?
C30 C29 C34 120.0(7) . . ?
C34 C29 P5 122.9(6) . . ?
C29 C30 H30 119.4 . . ?
C29 C30 C31 121.1(8) . . ?
C31 C30 H30 119.4 . . ?
C30 C31 H31 120.6 . . ?
C32 C31 C30 118.9(8) . . ?
C32 C31 H31 120.6 . . ?
C31 C32 H32 119.7 . . ?
C33 C32 C31 120.6(8) . . ?
C33 C32 H32 119.7 . . ?
C32 C33 H33 120.0 . . ?
C32 C33 C34 120.1(8) . . ?
C34 C33 H33 120.0 . . ?
C29 C34 H34 120.4 . . ?
C33 C34 C29 119.2(7) . . ?
C33 C34 H34 120.4 . . ?
C36 C35 P5 120.9(6) . . ?
C36 C35 C40 120.0(8) . . ?
C40 C35 P5 119.1(6) . . ?
C35 C36 H36 120.0 . . ?
C35 C36 C37 120.1(9) . . ?
C37 C36 H36 120.0 . . ?
C36 C37 H37 120.1 . . ?
C38 C37 C36 119.7(9) . . ?
C38 C37 H37 120.1 . . ?
C37 C38 H38 119.8 . . ?
C37 C38 C39 120.3(9) . . ?
C39 C38 H38 119.8 . . ?
C38 C39 H39 120.1 . . ?
C40 C39 C38 119.8(9) . . ?
C40 C39 H39 120.1 . . ?
C35 C40 H40 120.0 . . ?
C39 C40 C35 119.9(9) . . ?
C39 C40 H40 120.0 . . ?

loop_
_geom_bond_atom_site_label_1
_geom_bond_atom_site_label_2
_geom_bond_distance
_geom_bond_site_symmetry_2
_geom_bond_publ_flag
Gd1 O1 2.322(5) . ?
Gd1 O4 2.454(5) . ?
Gd1 O5 2.337(5) . ?
Gd1 O8 2.424(5) . ?
Gd1 O9 2.362(5) . ?
Gd1 O12 2.415(5) . ?
Gd1 O13 2.338(5) . ?
Gd1 O16 2.474(5) . ?
Cl1 C4 1.774(9) . ?
Cl2 C4 1.723(9) . ?
Cl3 C4 1.760(8) . ?
Cl4 C8 1.779(9) . ?
Cl5 C8 1.772(9) . ?
Cl6 C8 1.753(9) . ?
Cl7 C12 1.755(9) . ?
Cl8 C12 1.763(8) . ?
Cl9 C12 1.768(9) . ?
Cl10 C16 1.753(9) . ?
Cl11 C16 1.767(9) . ?
Cl12 C16 1.782(8) . ?
P1 O1 1.485(5) . ?
P1 O2 1.566(6) . ?
P1 O3 1.574(6) . ?
P1 N1 1.613(7) . ?
P2 O5 1.487(5) . ?
P2 O6 1.597(7) . ?
P2 O7 1.548(7) . ?
P2 N2 1.608(7) . ?
P3 O9 1.479(5) . ?
P3 O10 1.567(5) . ?
P3 O11 1.570(6) . ?
P3 N3 1.625(6) . ?
P4 O13 1.486(5) . ?
P4 O14 1.561(6) . ?
P4 O15 1.560(6) . ?
P4 N4 1.617(7) . ?
P5 C17 1.787(8) . ?
P5 C23 1.797(8) . ?
P5 C29 1.799(8) . ?
P5 C35 1.796(8) . ?
O2 C1 1.389(11) . ?
O3 C2 1.429(12) . ?
O4 C3 1.237(9) . ?
O6 C5 1.381(12) . ?
O7 C6 1.435(11) . ?
O8 C7 1.229(9) . ?
O10 C9 1.432(10) . ?
O11 C10 1.442(9) . ?
O12 C11 1.257(9) . ?
O14 C13 1.451(11) . ?
O15 C14 1.445(10) . ?
O16 C15 1.239(8) . ?
N1 C3 1.306(10) . ?
N2 C7 1.314(10) . ?
N3 C11 1.299(10) . ?
N4 C15 1.295(9) . ?
C1 H1A 0.9800 . ?
C1 H1B 0.9800 . ?
C1 H1C 0.9800 . ?
C2 H2A 0.9800 . ?
C2 H2B 0.9800 . ?
C2 H2C 0.9800 . ?
C3 C4 1.568(10) . ?
C5 H5A 0.9800 . ?
C5 H5B 0.9800 . ?
C5 H5C 0.9800 . ?
C6 H6A 0.9800 . ?
C6 H6B 0.9800 . ?
C6 H6C 0.9800 . ?
C7 C8 1.569(10) . ?
C9 H9A 0.9800 . ?
C9 H9B 0.9800 . ?
C9 H9C 0.9800 . ?
C10 H10A 0.9800 . ?
C10 H10B 0.9800 . ?
C10 H10C 0.9800 . ?
C11 C12 1.556(10) . ?
C13 H13A 0.9800 . ?
C13 H13B 0.9800 . ?
C13 H13C 0.9800 . ?
C14 H14A 0.9800 . ?
C14 H14B 0.9800 . ?
C14 H14C 0.9800 . ?
C15 C16 1.573(11) . ?
C17 C18 1.377(12) . ?
C17 C22 1.391(12) . ?
C18 H18 0.9500 . ?
C18 C19 1.399(13) . ?
C19 H19 0.9500 . ?
C19 C20 1.379(17) . ?
C20 H20 0.9500 . ?
C20 C21 1.343(16) . ?
C21 H21 0.9500 . ?
C21 C22 1.390(12) . ?
C22 H22 0.9500 . ?
C23 C24 1.392(11) . ?
C23 C28 1.394(11) . ?
C24 H24 0.9500 . ?
C24 C25 1.388(12) . ?
C25 H25 0.9500 . ?
C25 C26 1.354(12) . ?
C26 H26 0.9500 . ?
C26 C27 1.376(12) . ?
C27 H27 0.9500 . ?
C27 C28 1.374(12) . ?
C28 H28 0.9500 . ?
C29 C30 1.365(11) . ?
C29 C34 1.392(10) . ?
C30 H30 0.9500 . ?
C30 C31 1.383(12) . ?
C31 H31 0.9500 . ?
C31 C32 1.381(12) . ?
C32 H32 0.9500 . ?
C32 C33 1.377(11) . ?
C33 H33 0.9500 . ?
C33 C34 1.385(11) . ?
C34 H34 0.9500 . ?
C35 C36 1.376(11) . ?
C35 C40 1.391(11) . ?
C36 H36 0.9500 . ?
C36 C37 1.382(12) . ?
C37 H37 0.9500 . ?
C37 C38 1.377(14) . ?
C38 H38 0.9500 . ?
C38 C39 1.387(13) . ?
C39 H39 0.9500 . ?
C39 C40 1.372(12) . ?
C40 H40 0.9500 . ?

loop_
_geom_torsion_atom_site_label_1
_geom_torsion_atom_site_label_2
_geom_torsion_atom_site_label_3
_geom_torsion_atom_site_label_4
_geom_torsion
_geom_torsion_site_symmetry_1
_geom_torsion_site_symmetry_2
_geom_torsion_site_symmetry_3
_geom_torsion_site_symmetry_4
_geom_torsion_publ_flag
Gd1 O4 C3 N1 6.7(14) . . . . ?
Gd1 O4 C3 C4 -169.8(5) . . . . ?
Gd1 O8 C7 N2 -4.9(14) . . . . ?
Gd1 O8 C7 C8 172.7(5) . . . . ?
Gd1 O12 C11 N3 34.9(12) . . . . ?
Gd1 O12 C11 C12 -142.3(5) . . . . ?
Gd1 O16 C15 N4 -16.1(12) . . . . ?
Gd1 O16 C15 C16 160.1(5) . . . . ?
P1 N1 C3 O4 -0.3(13) . . . . ?
P1 N1 C3 C4 176.2(6) . . . . ?
P2 N2 C7 O8 3.9(13) . . . . ?
P2 N2 C7 C8 -173.7(6) . . . . ?
P3 N3 C11 O12 1.2(12) . . . . ?
P3 N3 C11 C12 178.4(5) . . . . ?
P4 N4 C15 O16 -6.5(13) . . . . ?
P4 N4 C15 C16 177.2(6) . . . . ?
P5 C17 C18 C19 -177.1(9) . . . . ?
P5 C17 C22 C21 176.2(7) . . . . ?
P5 C23 C24 C25 178.7(7) . . . . ?
P5 C23 C28 C27 -179.7(7) . . . . ?
P5 C29 C30 C31 -178.4(8) . . . . ?
P5 C29 C34 C33 177.9(6) . . . . ?
P5 C35 C36 C37 -177.2(7) . . . . ?
P5 C35 C40 C39 -179.9(7) . . . . ?
O1 P1 O2 C1 -36.7(11) . . . . ?
O1 P1 O3 C2 24.9(9) . . . . ?
O1 P1 N1 C3 -2.5(8) . . . . ?
O2 P1 O1 Gd1 -122.9(4) . . . . ?
O2 P1 O3 C2 -95.7(9) . . . . ?
O2 P1 N1 C3 123.3(7) . . . . ?
O3 P1 O1 Gd1 120.4(4) . . . . ?
O3 P1 O2 C1 82.9(11) . . . . ?
O3 P1 N1 C3 -126.6(7) . . . . ?
O4 C3 C4 Cl1 71.0(8) . . . . ?
O4 C3 C4 Cl2 -44.9(8) . . . . ?
O4 C3 C4 Cl3 -171.6(6) . . . . ?
O5 P2 O6 C5 -38.2(9) . . . . ?
O5 P2 O7 C6 -48.1(8) . . . . ?
O5 P2 N2 C7 8.8(8) . . . . ?
O6 P2 O5 Gd1 -140.0(4) . . . . ?
O6 P2 O7 C6 -167.0(7) . . . . ?
O6 P2 N2 C7 132.4(7) . . . . ?
O7 P2 O5 Gd1 107.7(5) . . . . ?
O7 P2 O6 C5 80.2(9) . . . . ?
O7 P2 N2 C7 -121.0(7) . . . . ?
O8 C7 C8 Cl4 -68.1(8) . . . . ?
O8 C7 C8 Cl5 172.7(6) . . . . ?
O8 C7 C8 Cl6 50.3(8) . . . . ?
O9 P3 O10 C9 4.9(9) . . . . ?
O9 P3 O11 C10 58.5(7) . . . . ?
O9 P3 N3 C11 -27.3(7) . . . . ?
O10 P3 O9 Gd1 -105.2(4) . . . . ?
O10 P3 O11 C10 -61.4(7) . . . . ?
O10 P3 N3 C11 99.7(6) . . . . ?
O11 P3 O9 Gd1 139.6(4) . . . . ?
O11 P3 O10 C9 126.1(8) . . . . ?
O11 P3 N3 C11 -152.4(6) . . . . ?
O12 C11 C12 Cl7 -27.8(9) . . . . ?
O12 C11 C12 Cl8 -149.1(6) . . . . ?
O12 C11 C12 Cl9 92.8(7) . . . . ?
O13 P4 O14 C13 62.9(7) . . . . ?
O13 P4 O15 C14 -178.9(7) . . . . ?
O13 P4 N4 C15 8.4(8) . . . . ?
O14 P4 O13 Gd1 -111.6(4) . . . . ?
O14 P4 O15 C14 62.3(8) . . . . ?
O14 P4 N4 C15 135.8(6) . . . . ?
O15 P4 O13 Gd1 136.9(4) . . . . ?
O15 P4 O14 C13 178.8(6) . . . . ?
O15 P4 N4 C15 -115.7(7) . . . . ?
O16 C15 C16 Cl10 23.2(9) . . . . ?
O16 C15 C16 Cl11 -97.3(7) . . . . ?
O16 C15 C16 Cl12 144.9(6) . . . . ?
N1 P1 O1 Gd1 -0.9(6) . . . . ?
N1 P1 O2 C1 -167.7(11) . . . . ?
N1 P1 O3 C2 155.3(9) . . . . ?
N1 C3 C4 Cl1 -106.1(7) . . . . ?
N1 C3 C4 Cl2 138.0(7) . . . . ?
N1 C3 C4 Cl3 11.3(10) . . . . ?
N2 P2 O5 Gd1 -21.5(6) . . . . ?
N2 P2 O6 C5 -166.4(8) . . . . ?
N2 P2 O7 C6 85.8(8) . . . . ?
N2 C7 C8 Cl4 110.0(7) . . . . ?
N2 C7 C8 Cl5 -9.2(9) . . . . ?
N2 C7 C8 Cl6 -131.6(7) . . . . ?
N3 P3 O9 Gd1 20.0(6) . . . . ?
N3 P3 O10 C9 -126.6(8) . . . . ?
N3 P3 O11 C10 -172.6(6) . . . . ?
N3 C11 C12 Cl7 154.5(6) . . . . ?
N3 C11 C12 Cl8 33.2(9) . . . . ?
N3 C11 C12 Cl9 -84.9(7) . . . . ?
N4 P4 O13 Gd1 12.8(6) . . . . ?
N4 P4 O14 C13 -67.8(7) . . . . ?
N4 P4 O15 C14 -49.4(8) . . . . ?
N4 C15 C16 Cl10 -159.8(6) . . . . ?
N4 C15 C16 Cl11 79.6(7) . . . . ?
N4 C15 C16 Cl12 -38.2(9) . . . . ?
C17 P5 C23 C24 -127.2(7) . . . . ?
C17 P5 C23 C28 50.5(7) . . . . ?
C17 P5 C29 C30 79.0(7) . . . . ?
C17 P5 C29 C34 -97.9(7) . . . . ?
C17 P5 C35 C36 -2.7(8) . . . . ?
C17 P5 C35 C40 179.4(7) . . . . ?
C17 C18 C19 C20 0.2(18) . . . . ?
C18 C17 C22 C21 -1.6(13) . . . . ?
C18 C19 C20 C21 -0.6(19) . . . . ?
C19 C20 C21 C22 -0.2(19) . . . . ?
C20 C21 C22 C17 1.3(15) . . . . ?
C22 C17 C18 C19 0.9(15) . . . . ?
C23 P5 C17 C18 50.6(8) . . . . ?
C23 P5 C17 C22 -127.3(7) . . . . ?
C23 P5 C29 C30 -163.8(7) . . . . ?
C23 P5 C29 C34 19.3(8) . . . . ?
C23 P5 C35 C36 -120.1(7) . . . . ?
C23 P5 C35 C40 62.0(8) . . . . ?
C23 C24 C25 C26 0.7(15) . . . . ?
C24 C23 C28 C27 -1.9(13) . . . . ?
C24 C25 C26 C27 -1.5(16) . . . . ?
C25 C26 C27 C28 0.6(15) . . . . ?
C26 C27 C28 C23 1.2(13) . . . . ?
C28 C23 C24 C25 1.0(13) . . . . ?
C29 P5 C17 C18 171.4(7) . . . . ?
C29 P5 C17 C22 -6.5(8) . . . . ?
C29 P5 C23 C24 112.9(7) . . . . ?
C29 P5 C23 C28 -69.4(7) . . . . ?
C29 P5 C35 C36 117.4(7) . . . . ?
C29 P5 C35 C40 -60.5(8) . . . . ?
C29 C30 C31 C32 -0.6(16) . . . . ?
C30 C29 C34 C33 1.2(12) . . . . ?
C30 C31 C32 C33 3.1(16) . . . . ?
C31 C32 C33 C34 -3.4(15) . . . . ?
C32 C33 C34 C29 1.3(13) . . . . ?
C34 C29 C30 C31 -1.5(14) . . . . ?
C35 P5 C17 C18 -70.5(8) . . . . ?
C35 P5 C17 C22 111.5(7) . . . . ?
C35 P5 C23 C24 -7.0(8) . . . . ?
C35 P5 C23 C28 170.7(6) . . . . ?
C35 P5 C29 C30 -41.2(8) . . . . ?
C35 P5 C29 C34 142.0(7) . . . . ?
C35 C36 C37 C38 -3.2(15) . . . . ?
C36 C35 C40 C39 2.2(13) . . . . ?
C36 C37 C38 C39 2.7(16) . . . . ?
C37 C38 C39 C40 0.2(15) . . . . ?
C38 C39 C40 C35 -2.6(14) . . . . ?
C40 C35 C36 C37 0.7(14) . . . . ?
